data_4100446
_journal_name_full 'Journal of the American Chemical Society'
_journal_year 2005
_chemical_formula_sum 'C30 H24'
_chemical_formula_weight 384.49
_space_group_IT_number 14
_symmetry_cell_setting monoclinic
_symmetry_space_group_name_Hall '-P 2yn'
_symmetry_space_group_name_H-M 'P 1 21/n 1'
_cell_angle_alpha 90.00
_cell_angle_beta 99.602(2)
_cell_angle_gamma 90.00
_cell_formula_units_Z 4
_cell_length_a 13.4641(13)
_cell_length_b 11.2411(11)
_cell_length_c 14.4956(14)
_cell_measurement_temperature 293(2)
_cell_volume 2163.2(4)
_diffrn_ambient_temperature 293(2)
_exptl_crystal_density_diffrn 1.181
_cod_depositor_comments
;
The following automatic conversions were performed:
'_symmetry_cell_setting' value 'Monoclinic' changed to 'monoclinic'
according to '/home/saulius/struct/CIF-dictionaries/cif_core.dic'
dictionary named 'cif_core.dic' version 2.4.1 from 2010-06-29.

Automatic conversion script
Id: cif_fix_enum 1527 2010-12-29 10:47:43Z saulius 
;
_cod_original_sg_symbol_H-M 'P 21/n'
_cod_database_code 4100446

loop_
_symmetry_equiv_pos_as_xyz
'x, y, z'
'-x+1/2, y+1/2, -z+1/2'
'-x, -y, -z'
'x-1/2, -y-1/2, z-1/2'

loop_
_atom_site_label
_atom_site_type_symbol
_atom_site_fract_x
_atom_site_fract_y
_atom_site_fract_z
_atom_site_U_iso_or_equiv
_atom_site_adp_type
_atom_site_occupancy
_atom_site_symmetry_multiplicity
_atom_site_calc_flag
_atom_site_refinement_flags
_atom_site_disorder_assembly
_atom_site_disorder_group
C4 C 0.79033(11) 0.20100(15) 0.09170(11) 0.0412(4) Uani 1 1 d . . .
C13 C 0.89498(11) 0.15661(16) 0.10124(11) 0.0404(4) Uani 1 1 d . . .
C6 C 0.63704(12) 0.27496(16) 0.01695(12) 0.0436(4) Uani 1 1 d . . .
C1 C 0.72026(12) 0.16664(15) 0.32781(12) 0.0431(4) Uani 1 1 d . . .
C25 C 0.62094(12) 0.10541(15) 0.30883(12) 0.0443(4) Uani 1 1 d . . .
C3 C 0.73383(12) 0.21381(16) 0.15953(12) 0.0435(4) Uani 1 1 d . . .
C5 C 0.73146(12) 0.23752(15) 0.00131(12) 0.0425(4) Uani 1 1 d . . .
C2 C 0.77009(12) 0.20186(17) 0.26017(12) 0.0466(4) Uani 1 1 d . . .
C19 C 0.76416(12) 0.18734(17) 0.42779(12) 0.0443(4) Uani 1 1 d . . .
C18 C 0.91864(13) 0.04051(18) 0.12681(13) 0.0522(5) Uani 1 1 d . . .
H18 H 0.8681 -0.0099 0.1401 0.063 Uiso 1 1 calc R . .
C14 C 0.97235(13) 0.22963(18) 0.08167(13) 0.0524(5) Uani 1 1 d . . .
H14 H 0.9588 0.3083 0.0640 0.063 Uiso 1 1 calc R . .
C7 C 0.62965(12) 0.26205(17) 0.11816(12) 0.0454(4) Uani 1 1 d . . .
C11 C 0.59300(15) 0.32208(18) -0.14504(14) 0.0587(5) Uani 1 1 d . . .
H11 H 0.5470 0.3515 -0.1948 0.070 Uiso 1 1 calc R . .
C9 C 0.75618(14) 0.23955(17) -0.08724(13) 0.0508(5) Uani 1 1 d . . .
H9 H 0.8186 0.2123 -0.0977 0.061 Uiso 1 1 calc R . .
C20 C 0.80637(13) 0.29671(18) 0.45608(13) 0.0542(5) Uani 1 1 d . . .
H20 H 0.8075 0.3564 0.4119 0.065 Uiso 1 1 calc R . .
C12 C 0.56735(13) 0.31818(17) -0.05709(14) 0.0520(5) Uani 1 1 d . . .
H12 H 0.5043 0.3441 -0.0473 0.062 Uiso 1 1 calc R . .
C30 C 0.60296(15) 0.01820(17) 0.24078(14) 0.0574(5) Uani 1 1 d . . .
H30 H 0.6535 -0.0018 0.2069 0.069 Uiso 1 1 calc R . .
C10 C 0.68575(15) 0.28316(18) -0.16045(13) 0.0578(5) Uani 1 1 d . . .
H10 H 0.7014 0.2861 -0.2205 0.069 Uiso 1 1 calc R . .
C26 C 0.54500(13) 0.12957(19) 0.35965(14) 0.0552(5) Uani 1 1 d . . .
H26 H 0.5556 0.1865 0.4068 0.066 Uiso 1 1 calc R . .
C17 C 1.01526(14) -0.00258(19) 0.13312(14) 0.0599(5) Uani 1 1 d . . .
H17 H 1.0295 -0.0811 0.1509 0.072 Uiso 1 1 calc R . .
C16 C 1.09053(13) 0.0703(2) 0.11316(13) 0.0584(5) Uani 1 1 d . . .
H16 H 1.1557 0.0412 0.1166 0.070 Uiso 1 1 calc R . .
C15 C 1.06946(13) 0.1857(2) 0.08832(14) 0.0602(6) Uani 1 1 d . . .
H15 H 1.1208 0.2354 0.0757 0.072 Uiso 1 1 calc R . .
C24 C 0.76394(14) 0.09991(18) 0.49534(13) 0.0560(5) Uani 1 1 d . . .
H24 H 0.7356 0.0259 0.4786 0.067 Uiso 1 1 calc R . .
C29 C 0.51137(17) -0.03975(19) 0.22221(16) 0.0690(6) Uani 1 1 d . . .
H29 H 0.5003 -0.0970 0.1753 0.083 Uiso 1 1 calc R . .
C8 C 0.60414(14) 0.37637(19) 0.16455(15) 0.0625(5) Uani 1 1 d . . .
H8A H 0.6572 0.4332 0.1636 0.094 Uiso 1 1 calc R . .
H8B H 0.5969 0.3603 0.2281 0.094 Uiso 1 1 calc R . .
H8C H 0.5422 0.4080 0.1313 0.094 Uiso 1 1 calc R . .
C21 C 0.84682(14) 0.3189(2) 0.54878(16) 0.0688(6) Uani 1 1 d . . .
H21 H 0.8742 0.3930 0.5664 0.083 Uiso 1 1 calc R . .
C27 C 0.45367(15) 0.0707(2) 0.34161(17) 0.0700(6) Uani 1 1 d . . .
H27 H 0.4035 0.0882 0.3765 0.084 Uiso 1 1 calc R . .
C22 C 0.84630(15) 0.2315(3) 0.61406(16) 0.0732(7) Uani 1 1 d . . .
H22 H 0.8734 0.2462 0.6763 0.088 Uiso 1 1 calc R . .
C28 C 0.43707(15) -0.0133(2) 0.27239(17) 0.0712(6) Uani 1 1 d . . .
H28 H 0.3754 -0.0523 0.2596 0.085 Uiso 1 1 calc R . .
C23 C 0.80600(16) 0.1225(2) 0.58826(14) 0.0703(6) Uani 1 1 d . . .
H23 H 0.8066 0.0630 0.6329 0.084 Uiso 1 1 calc R . .
H7 H 0.5773(14) 0.1993(17) 0.1243(13) 0.054(5) Uiso 1 1 d . . .
H2 H 0.8413(14) 0.2222(15) 0.2781(12) 0.048(5) Uiso 1 1 d . . .

loop_
_atom_site_aniso_label
_atom_site_aniso_U_11
_atom_site_aniso_U_22
_atom_site_aniso_U_33
_atom_site_aniso_U_23
_atom_site_aniso_U_13
_atom_site_aniso_U_12
C4 0.0368(9) 0.0463(10) 0.0385(9) -0.0001(7) 0.0004(7) -0.0061(7)
C13 0.0359(8) 0.0521(11) 0.0314(8) -0.0004(7) 0.0010(6) -0.0042(7)
C6 0.0369(9) 0.0444(10) 0.0462(10) -0.0007(8) -0.0028(7) -0.0080(7)
C1 0.0383(9) 0.0483(10) 0.0418(9) -0.0024(8) 0.0042(7) 0.0042(7)
C25 0.0450(9) 0.0430(10) 0.0440(10) 0.0018(8) 0.0043(7) 0.0019(7)
C3 0.0349(9) 0.0515(10) 0.0417(10) -0.0017(8) -0.0004(7) -0.0032(7)
C5 0.0403(9) 0.0434(10) 0.0406(10) -0.0013(7) -0.0024(7) -0.0064(7)
C2 0.0337(9) 0.0619(12) 0.0425(10) -0.0026(8) 0.0010(7) -0.0010(8)
C19 0.0343(8) 0.0558(11) 0.0421(10) -0.0011(8) 0.0044(7) 0.0079(7)
C18 0.0419(10) 0.0562(12) 0.0577(11) 0.0039(9) 0.0057(8) -0.0057(8)
C14 0.0435(10) 0.0605(12) 0.0510(11) 0.0086(9) 0.0010(8) -0.0079(8)
C7 0.0315(9) 0.0558(11) 0.0472(10) -0.0026(8) 0.0019(7) -0.0046(8)
C11 0.0572(12) 0.0619(13) 0.0488(12) 0.0090(9) -0.0152(8) -0.0113(10)
C9 0.0498(10) 0.0568(11) 0.0436(10) 0.0001(8) 0.0014(7) -0.0041(8)
C20 0.0467(10) 0.0635(12) 0.0504(11) -0.0010(10) 0.0017(8) -0.0002(9)
C12 0.0387(9) 0.0546(11) 0.0571(12) 0.0028(9) -0.0084(8) -0.0044(8)
C30 0.0670(13) 0.0474(11) 0.0587(12) -0.0056(9) 0.0129(9) -0.0036(9)
C10 0.0629(13) 0.0667(13) 0.0394(10) 0.0040(9) -0.0041(8) -0.0091(10)
C26 0.0467(11) 0.0600(12) 0.0583(12) -0.0072(9) 0.0074(8) 0.0012(9)
C17 0.0515(12) 0.0603(12) 0.0654(13) 0.0033(10) 0.0020(9) 0.0062(9)
C16 0.0384(10) 0.0843(16) 0.0507(11) -0.0025(11) 0.0019(8) 0.0074(10)
C15 0.0362(10) 0.0883(16) 0.0547(12) 0.0079(11) 0.0041(8) -0.0153(10)
C24 0.0593(12) 0.0591(12) 0.0494(11) 0.0048(9) 0.0083(8) 0.0150(9)
C29 0.0809(15) 0.0509(13) 0.0705(14) -0.0079(11) -0.0010(11) -0.0146(11)
C8 0.0545(11) 0.0673(13) 0.0639(13) -0.0094(11) 0.0049(9) 0.0062(10)
C21 0.0470(11) 0.0927(17) 0.0619(14) -0.0217(13) -0.0044(9) -0.0041(11)
C27 0.0464(11) 0.0743(15) 0.0916(17) 0.0008(13) 0.0176(10) -0.0004(10)
C22 0.0506(12) 0.117(2) 0.0467(12) -0.0092(13) -0.0079(9) 0.0207(13)
C28 0.0521(13) 0.0615(14) 0.0948(18) 0.0025(13) -0.0027(11) -0.0132(10)
C23 0.0692(14) 0.0938(18) 0.0463(12) 0.0159(12) 0.0053(9) 0.0337(13)

loop_
_geom_bond_atom_site_label_1
_geom_bond_atom_site_label_2
_geom_bond_distance
_geom_bond_site_symmetry_2
_geom_bond_publ_flag
C4 C3 1.347(2) . ?
C4 C5 1.472(2) . ?
C4 C13 1.479(2) . ?
C13 C18 1.379(3) . ?
C13 C14 1.392(2) . ?
C6 C12 1.390(2) . ?
C6 C5 1.393(2) . ?
C6 C7 1.494(3) . ?
C1 C2 1.337(3) . ?
C1 C25 1.488(2) . ?
C1 C19 1.489(2) . ?
C25 C30 1.383(2) . ?
C25 C26 1.383(3) . ?
C3 C2 1.465(2) . ?
C3 C7 1.530(2) . ?
C5 C9 1.379(3) . ?
C2 H2 0.977(18) . ?
C19 C20 1.387(3) . ?
C19 C24 1.388(3) . ?
C18 C17 1.377(2) . ?
C18 H18 0.9300 . ?
C14 C15 1.386(3) . ?
C14 H14 0.9300 . ?
C7 C8 1.516(3) . ?
C7 H7 1.012(18) . ?
C11 C12 1.376(3) . ?
C11 C10 1.376(3) . ?
C11 H11 0.9300 . ?
C9 C10 1.389(3) . ?
C9 H9 0.9300 . ?
C20 C21 1.386(3) . ?
C20 H20 0.9300 . ?
C12 H12 0.9300 . ?
C30 C29 1.381(3) . ?
C30 H30 0.9300 . ?
C10 H10 0.9300 . ?
C26 C27 1.382(3) . ?
C26 H26 0.9300 . ?
C17 C16 1.371(3) . ?
C17 H17 0.9300 . ?
C16 C15 1.363(3) . ?
C16 H16 0.9300 . ?
C15 H15 0.9300 . ?
C24 C23 1.395(3) . ?
C24 H24 0.9300 . ?
C29 C28 1.364(3) . ?
C29 H29 0.9300 . ?
C8 H8A 0.9600 . ?
C8 H8B 0.9600 . ?
C8 H8C 0.9600 . ?
C21 C22 1.365(3) . ?
C21 H21 0.9300 . ?
C27 C28 1.369(3) . ?
C27 H27 0.9300 . ?
C22 C23 1.367(3) . ?
C22 H22 0.9300 . ?
C28 H28 0.9300 . ?
C23 H23 0.9300 . ?

loop_
_cod_related_entry_id
_cod_related_entry_database
_cod_related_entry_code
1 ChemSpider 9814329
